data_4072885
loop_
_publ_author_name
'Kaufmann, Linda'
'Vitze, Hannes'
'Bolte, Michael'
'Lerner, Hans-Wolfram'
'Wagner, Matthias'

_publ_section_title
;
 Experimental Assessment of the Relative Affinities of Benzene and
 Ferrocene toward the Li+Cation
;
_journal_issue 7
_journal_name_full Organometallics
_journal_page_first 1771
_journal_paper_doi 10.1021/om061117k
_journal_volume 26
_journal_year 2007
_chemical_formula_sum 'C12 H14 B2 Br2 Fe O2'
_chemical_formula_weight 427.52
_chemical_name_systematic ?
_space_group_IT_number 14
_symmetry_cell_setting monoclinic
_symmetry_space_group_name_Hall '-P 2ybc'
_symmetry_space_group_name_H-M 'P 1 21/c 1'
_atom_sites_solution_hydrogens geom
_atom_sites_solution_primary direct
_atom_sites_solution_secondary difmap
_audit_creation_method SHELXL-97
_cell_angle_alpha 90.00
_cell_angle_beta 101.294(8)
_cell_angle_gamma 90.00
_cell_formula_units_Z 2
_cell_length_a 7.7169(8)
_cell_length_b 12.3681(9)
_cell_length_c 7.8101(7)
_cell_measurement_reflns_used 12087
_cell_measurement_temperature 173(2)
_cell_measurement_theta_max 25.7
_cell_measurement_theta_min 3.8
_cell_volume 730.99(12)
_computing_cell_refinement 'X-Area (Stoe & Cie, 2001)'
_computing_data_collection 'X-Area (Stoe & Cie, 2001)'
_computing_data_reduction 'X-Area (Stoe & Cie, 2001)'
_computing_molecular_graphics 'XP in SHELXTL-Plus (Sheldrick, 1991)'
_computing_publication_material SHELXL97
_computing_structure_refinement 'SHELXL97 (Sheldrick, 1997) '
_computing_structure_solution 'SHELXS97 (Sheldrick, 1990) '
_diffrn_ambient_temperature 173(2)
_diffrn_measured_fraction_theta_full 0.997
_diffrn_measured_fraction_theta_max 0.995
_diffrn_measurement_device_type 'STOE IPDS II two-circle-diffractometer'
_diffrn_measurement_method \w
_diffrn_radiation_monochromator graphite
_diffrn_radiation_source 'fine-focus sealed tube'
_diffrn_radiation_type MoK\a
_diffrn_radiation_wavelength 0.71073
_diffrn_reflns_av_R_equivalents 0.0533
_diffrn_reflns_av_sigmaI/netI 0.0206
_diffrn_reflns_limit_h_max 9
_diffrn_reflns_limit_h_min -9
_diffrn_reflns_limit_k_max 15
_diffrn_reflns_limit_k_min -14
_diffrn_reflns_limit_l_max 9
_diffrn_reflns_limit_l_min -9
_diffrn_reflns_number 11861
_diffrn_reflns_theta_full 25.00
_diffrn_reflns_theta_max 25.58
_diffrn_reflns_theta_min 3.77
_diffrn_standards_number 0
_exptl_absorpt_coefficient_mu 6.488
_exptl_absorpt_correction_T_max 0.3720
_exptl_absorpt_correction_T_min 0.3294
_exptl_absorpt_correction_type multi-scan
_exptl_absorpt_process_details 'MULABS (Spek, 2003; Blessing, 1995)'
_exptl_crystal_colour orange-red
_exptl_crystal_density_diffrn 1.942
_exptl_crystal_density_method 'not measured'
_exptl_crystal_description block
_exptl_crystal_F_000 416
_exptl_crystal_size_max 0.22
_exptl_crystal_size_mid 0.21
_exptl_crystal_size_min 0.19
_refine_diff_density_max 0.914
_refine_diff_density_min -0.590
_refine_diff_density_rms 0.092
_refine_ls_extinction_method none
_refine_ls_goodness_of_fit_ref 1.112
_refine_ls_hydrogen_treatment mixed
_refine_ls_matrix_type full
_refine_ls_number_parameters 89
_refine_ls_number_reflns 1370
_refine_ls_number_restraints 0
_refine_ls_restrained_S_all 1.112
_refine_ls_R_factor_all 0.0303
_refine_ls_R_factor_gt 0.0275
_refine_ls_shift/su_max 0.000
_refine_ls_shift/su_mean 0.000
_refine_ls_structure_factor_coef Fsqd
_refine_ls_weighting_details 'calc w=1/[\s^2^(Fo^2^)+(0.0309P)^2^+1.1033P] where P=(Fo^2^+2Fc^2^)/3'
_refine_ls_weighting_scheme calc
_refine_ls_wR_factor_gt 0.0642
_refine_ls_wR_factor_ref 0.0655
_reflns_number_gt 1295
_reflns_number_total 1370
_reflns_threshold_expression I>2\s(I)
_cod_data_source_file om061117ksi20061210_091432.cif
_cod_data_source_block wa629
_cod_depositor_comments
;
The following automatic conversions were performed:

'_symmetry_cell_setting' value 'Monoclinic' changed to 'monoclinic'
according to /home/saulius/struct/CIF-dictionaries/cif_core.dic
dictionary named 'cif_core.dic' version 2.4.1 from 2010-06-29.

Automatic conversion script
Id: cif_fix_values 1715 2011-07-08 13:25:40Z adriana 
;
_cod_original_cell_volume 730.99(11)
_cod_original_sg_symbol_H-M 'P 21/c'
_cod_database_code 4072885

loop_
_symmetry_equiv_pos_as_xyz
'x, y, z'
'-x, y+1/2, -z+1/2'
'-x, -y, -z'
'x, -y-1/2, z-1/2'

loop_
_atom_site_label
_atom_site_type_symbol
_atom_site_fract_x
_atom_site_fract_y
_atom_site_fract_z
_atom_site_U_iso_or_equiv
_atom_site_adp_type
_atom_site_occupancy
_atom_site_symmetry_multiplicity
_atom_site_calc_flag
_atom_site_refinement_flags
Fe1 Fe 0.5000 0.5000 0.5000 0.01549(15) Uani 1 2 d S
B1 B 0.1861(4) 0.4394(3) 0.2055(4) 0.0198(6) Uani 1 1 d .
Br1 Br 0.24373(4) 0.44025(3) -0.02896(4) 0.02888(13) Uani 1 1 d .
O1 O 0.0820(3) 0.3591(2) 0.2506(3) 0.0285(5) Uani 1 1 d .
C1 C 0.0009(5) 0.2774(3) 0.1409(5) 0.0391(8) Uani 1 1 d .
H1A H -0.0822 0.3094 0.0430 0.059 Uiso 1 1 calc R
H1B H -0.0631 0.2291 0.2063 0.059 Uiso 1 1 calc R
H1C H 0.0909 0.2361 0.0961 0.059 Uiso 1 1 calc R
C11 C 0.2628(3) 0.5290(2) 0.3340(4) 0.0184(6) Uani 1 1 d .
C12 C 0.2423(4) 0.5357(3) 0.5145(4) 0.0215(6) Uani 1 1 d .
H12 H 0.1655 0.4924 0.5670 0.026 Uiso 1 1 calc R
C13 C 0.3566(4) 0.6181(3) 0.6000(4) 0.0263(7) Uani 1 1 d .
H13 H 0.3691 0.6391 0.7188 0.032 Uiso 1 1 calc R
C14 C 0.4489(4) 0.6637(2) 0.4754(4) 0.0264(7) Uani 1 1 d .
H14 H 0.5339 0.7202 0.4974 0.032 Uiso 1 1 calc R
C15 C 0.3919(4) 0.6100(2) 0.3127(4) 0.0219(6) Uani 1 1 d .
H15 H 0.4320 0.6251 0.2077 0.026 Uiso 1 1 calc R

loop_
_atom_site_aniso_label
_atom_site_aniso_U_11
_atom_site_aniso_U_22
_atom_site_aniso_U_33
_atom_site_aniso_U_23
_atom_site_aniso_U_13
_atom_site_aniso_U_12
Fe1 0.0121(3) 0.0135(3) 0.0203(3) -0.0010(2) 0.0018(2) 0.0007(2)
B1 0.0143(14) 0.0223(16) 0.0221(16) 0.0047(13) 0.0016(12) 0.0027(12)
Br1 0.02969(19) 0.0371(2) 0.02101(19) -0.00163(13) 0.00786(12) 0.00017(13)
O1 0.0222(10) 0.0416(13) 0.0213(11) 0.0071(10) 0.0034(8) -0.0048(9)
C1 0.043(2) 0.0337(19) 0.042(2) 0.0042(16) 0.0101(16) -0.0088(16)
C11 0.0134(12) 0.0213(14) 0.0204(14) 0.0045(11) 0.0029(11) 0.0047(11)
C12 0.0148(13) 0.0264(15) 0.0235(15) -0.0005(12) 0.0039(11) 0.0041(11)
C13 0.0233(14) 0.0240(15) 0.0291(16) -0.0082(13) -0.0009(12) 0.0085(12)
C14 0.0218(14) 0.0121(14) 0.0424(19) 0.0003(13) -0.0005(13) 0.0038(11)
C15 0.0189(13) 0.0170(13) 0.0292(16) 0.0059(12) 0.0034(11) 0.0031(11)

loop_
_atom_type_symbol
_atom_type_description
_atom_type_scat_dispersion_real
_atom_type_scat_dispersion_imag
_atom_type_scat_source
C C 0.0033 0.0016 'International Tables Vol C Tables 4.2.6.8 and 6.1.1.4'
H H 0.0000 0.0000 'International Tables Vol C Tables 4.2.6.8 and 6.1.1.4'
B B 0.0013 0.0007 'International Tables Vol C Tables 4.2.6.8 and 6.1.1.4'
Br Br -0.2901 2.4595 'International Tables Vol C Tables 4.2.6.8 and 6.1.1.4'
Fe Fe 0.3463 0.8444 'International Tables Vol C Tables 4.2.6.8 and 6.1.1.4'
O O 0.0106 0.0060 'International Tables Vol C Tables 4.2.6.8 and 6.1.1.4'

loop_
_geom_angle_atom_site_label_1
_geom_angle_atom_site_label_2
_geom_angle_atom_site_label_3
_geom_angle
_geom_angle_site_symmetry_1
_geom_angle_site_symmetry_3
C15 Fe1 C15 180.0 . 3_666
C15 Fe1 C11 41.20(11) . .
C15 Fe1 C11 138.80(11) 3_666 .
C15 Fe1 C11 138.80(11) . 3_666
C15 Fe1 C11 41.20(11) 3_666 3_666
C11 Fe1 C11 180.0 . 3_666
C15 Fe1 C12 111.41(12) . 3_666
C15 Fe1 C12 68.59(12) 3_666 3_666
C11 Fe1 C12 138.74(11) . 3_666
C11 Fe1 C12 41.26(11) 3_666 3_666
C15 Fe1 C12 68.59(12) . .
C15 Fe1 C12 111.41(12) 3_666 .
C11 Fe1 C12 41.26(11) . .
C11 Fe1 C12 138.74(11) 3_666 .
C12 Fe1 C12 179.999(1) 3_666 .
C15 Fe1 C14 139.50(13) . 3_666
C15 Fe1 C14 40.50(13) 3_666 3_666
C11 Fe1 C14 111.08(12) . 3_666
C11 Fe1 C14 68.92(12) 3_666 3_666
C12 Fe1 C14 68.05(12) 3_666 3_666
C12 Fe1 C14 111.95(12) . 3_666
C15 Fe1 C14 40.50(12) . .
C15 Fe1 C14 139.50(13) 3_666 .
C11 Fe1 C14 68.92(12) . .
C11 Fe1 C14 111.08(12) 3_666 .
C12 Fe1 C14 111.95(12) 3_666 .
C12 Fe1 C14 68.05(12) . .
C14 Fe1 C14 179.999(1) 3_666 .
C15 Fe1 C13 111.79(12) . 3_666
C15 Fe1 C13 68.21(12) 3_666 3_666
C11 Fe1 C13 111.09(12) . 3_666
C11 Fe1 C13 68.91(12) 3_666 3_666
C12 Fe1 C13 40.30(12) 3_666 3_666
C12 Fe1 C13 139.70(12) . 3_666
C14 Fe1 C13 40.39(13) 3_666 3_666
C14 Fe1 C13 139.61(13) . 3_666
C15 Fe1 C13 68.21(12) . .
C15 Fe1 C13 111.79(12) 3_666 .
C11 Fe1 C13 68.91(12) . .
C11 Fe1 C13 111.09(12) 3_666 .
C12 Fe1 C13 139.70(12) 3_666 .
C12 Fe1 C13 40.30(12) . .
C14 Fe1 C13 139.61(13) 3_666 .
C14 Fe1 C13 40.39(13) . .
C13 Fe1 C13 180.000(1) 3_666 .
O1 B1 C11 121.8(3) . .
O1 B1 Br1 119.7(2) . .
C11 B1 Br1 118.5(2) . .
B1 O1 C1 125.8(3) . .
O1 C1 H1A 109.5 . .
O1 C1 H1B 109.5 . .
H1A C1 H1B 109.5 . .
O1 C1 H1C 109.5 . .
H1A C1 H1C 109.5 . .
H1B C1 H1C 109.5 . .
C15 C11 C12 106.3(3) . .
C15 C11 B1 127.7(3) . .
C12 C11 B1 125.2(3) . .
C15 C11 Fe1 69.22(15) . .
C12 C11 Fe1 69.55(15) . .
B1 C11 Fe1 117.95(19) . .
C13 C12 C11 108.7(3) . .
C13 C12 Fe1 70.38(16) . .
C11 C12 Fe1 69.19(15) . .
C13 C12 H12 125.6 . .
C11 C12 H12 125.6 . .
Fe1 C12 H12 126.4 . .
C12 C13 C14 108.0(3) . .
C12 C13 Fe1 69.31(16) . .
C14 C13 Fe1 69.39(17) . .
C12 C13 H13 126.0 . .
C14 C13 H13 126.0 . .
Fe1 C13 H13 126.8 . .
C15 C14 C13 108.4(3) . .
C15 C14 Fe1 69.27(16) . .
C13 C14 Fe1 70.22(17) . .
C15 C14 H14 125.8 . .
C13 C14 H14 125.8 . .
Fe1 C14 H14 126.3 . .
C14 C15 C11 108.7(3) . .
C14 C15 Fe1 70.23(17) . .
C11 C15 Fe1 69.57(16) . .
C14 C15 H15 125.7 . .
C11 C15 H15 125.7 . .
Fe1 C15 H15 126.1 . .

loop_
_geom_bond_atom_site_label_1
_geom_bond_atom_site_label_2
_geom_bond_distance
_geom_bond_site_symmetry_2
Fe1 C15 2.052(3) .
Fe1 C15 2.052(3) 3_666
Fe1 C11 2.057(3) .
Fe1 C11 2.057(3) 3_666
Fe1 C12 2.061(3) 3_666
Fe1 C12 2.061(3) .
Fe1 C14 2.065(3) 3_666
Fe1 C14 2.065(3) .
Fe1 C13 2.076(3) 3_666
Fe1 C13 2.076(3) .
B1 O1 1.367(4) .
B1 C11 1.533(4) .
B1 Br1 1.967(3) .
O1 C1 1.393(4) .
C1 H1A 0.9800 .
C1 H1B 0.9800 .
C1 H1C 0.9800 .
C11 C15 1.446(4) .
C11 C12 1.451(4) .
C12 C13 1.425(4) .
C12 H12 0.9500 .
C13 C14 1.429(5) .
C13 H13 0.9500 .
C14 C15 1.425(4) .
C14 H14 0.9500 .
C15 H15 0.9500 .

loop_
_geom_torsion_atom_site_label_1
_geom_torsion_atom_site_label_2
_geom_torsion_atom_site_label_3
_geom_torsion_atom_site_label_4
_geom_torsion
_geom_torsion_site_symmetry_1
C11 B1 O1 C1 177.2(3) .
Br1 B1 O1 C1 -3.8(4) .
O1 B1 C11 C15 171.3(3) .
Br1 B1 C11 C15 -7.7(4) .
O1 B1 C11 C12 3.2(4) .
Br1 B1 C11 C12 -175.8(2) .
O1 B1 C11 Fe1 86.9(3) .
Br1 B1 C11 Fe1 -92.1(2) .
C15 Fe1 C11 C15 180.0 3_666
C11 Fe1 C11 C15 95(100) 3_666
C12 Fe1 C11 C15 -62.5(2) 3_666
C12 Fe1 C11 C15 117.5(2) .
C14 Fe1 C11 C15 -142.84(18) 3_666
C14 Fe1 C11 C15 37.16(18) .
C13 Fe1 C11 C15 -99.41(19) 3_666
C13 Fe1 C11 C15 80.59(19) .
C15 Fe1 C11 C12 -117.5(2) .
C15 Fe1 C11 C12 62.5(2) 3_666
C11 Fe1 C11 C12 -23(100) 3_666
C12 Fe1 C11 C12 180.0 3_666
C14 Fe1 C11 C12 99.68(19) 3_666
C14 Fe1 C11 C12 -80.32(19) .
C13 Fe1 C11 C12 143.11(18) 3_666
C13 Fe1 C11 C12 -36.89(18) .
C15 Fe1 C11 B1 122.6(3) .
C15 Fe1 C11 B1 -57.4(3) 3_666
C11 Fe1 C11 B1 -143(100) 3_666
C12 Fe1 C11 B1 60.1(3) 3_666
C12 Fe1 C11 B1 -119.9(3) .
C14 Fe1 C11 B1 -20.2(3) 3_666
C14 Fe1 C11 B1 159.8(3) .
C13 Fe1 C11 B1 23.2(3) 3_666
C13 Fe1 C11 B1 -156.8(3) .
C15 C11 C12 C13 -0.3(3) .
B1 C11 C12 C13 169.9(3) .
Fe1 C11 C12 C13 59.5(2) .
C15 C11 C12 Fe1 -59.78(18) .
B1 C11 C12 Fe1 110.4(3) .
C15 Fe1 C12 C13 -81.1(2) .
C15 Fe1 C12 C13 98.9(2) 3_666
C11 Fe1 C12 C13 -120.0(3) .
C11 Fe1 C12 C13 60.0(3) 3_666
C12 Fe1 C12 C13 116(4) 3_666
C14 Fe1 C12 C13 142.60(19) 3_666
C14 Fe1 C12 C13 -37.40(19) .
C13 Fe1 C12 C13 180.000(1) 3_666
C15 Fe1 C12 C11 38.88(17) .
C15 Fe1 C12 C11 -141.12(17) 3_666
C11 Fe1 C12 C11 180.0 3_666
C12 Fe1 C12 C11 -124(4) 3_666
C14 Fe1 C12 C11 -97.39(19) 3_666
C14 Fe1 C12 C11 82.61(19) .
C13 Fe1 C12 C11 -60.0(3) 3_666
C13 Fe1 C12 C11 120.0(3) .
C11 C12 C13 C14 0.1(3) .
Fe1 C12 C13 C14 58.8(2) .
C11 C12 C13 Fe1 -58.73(19) .
C15 Fe1 C13 C12 82.16(19) .
C15 Fe1 C13 C12 -97.84(19) 3_666
C11 Fe1 C13 C12 37.74(18) .
C11 Fe1 C13 C12 -142.26(18) 3_666
C12 Fe1 C13 C12 180.0 3_666
C14 Fe1 C13 C12 -60.4(3) 3_666
C14 Fe1 C13 C12 119.6(3) .
C13 Fe1 C13 C12 -168(40) 3_666
C15 Fe1 C13 C14 -37.45(18) .
C15 Fe1 C13 C14 142.55(18) 3_666
C11 Fe1 C13 C14 -81.87(19) .
C11 Fe1 C13 C14 98.13(19) 3_666
C12 Fe1 C13 C14 60.4(3) 3_666
C12 Fe1 C13 C14 -119.6(3) .
C14 Fe1 C13 C14 180.000(1) 3_666
C13 Fe1 C13 C14 72(40) 3_666
C12 C13 C14 C15 0.2(3) .
Fe1 C13 C14 C15 58.96(19) .
C12 C13 C14 Fe1 -58.8(2) .
C15 Fe1 C14 C15 179.999(1) 3_666
C11 Fe1 C14 C15 -37.78(17) .
C11 Fe1 C14 C15 142.22(17) 3_666
C12 Fe1 C14 C15 97.72(19) 3_666
C12 Fe1 C14 C15 -82.29(19) .
C14 Fe1 C14 C15 58(11) 3_666
C13 Fe1 C14 C15 60.4(2) 3_666
C13 Fe1 C14 C15 -119.6(2) .
C15 Fe1 C14 C13 119.6(2) .
C15 Fe1 C14 C13 -60.4(2) 3_666
C11 Fe1 C14 C13 81.82(18) .
C11 Fe1 C14 C13 -98.18(18) 3_666
C12 Fe1 C14 C13 -142.68(17) 3_666
C12 Fe1 C14 C13 37.32(17) .
C14 Fe1 C14 C13 178(11) 3_666
C13 Fe1 C14 C13 180.000(1) 3_666
C13 C14 C15 C11 -0.4(3) .
Fe1 C14 C15 C11 59.14(19) .
C13 C14 C15 Fe1 -59.5(2) .
C12 C11 C15 C14 0.4(3) .
B1 C11 C15 C14 -169.4(3) .
Fe1 C11 C15 C14 -59.5(2) .
C12 C11 C15 Fe1 59.99(18) .
B1 C11 C15 Fe1 -109.9(3) .
C15 Fe1 C15 C14 -65(7) 3_666
C11 Fe1 C15 C14 119.8(2) .
C11 Fe1 C15 C14 -60.2(2) 3_666
C12 Fe1 C15 C14 -99.15(19) 3_666
C12 Fe1 C15 C14 80.85(19) .
C14 Fe1 C15 C14 180.001(2) 3_666
C13 Fe1 C15 C14 -142.64(18) 3_666
C13 Fe1 C15 C14 37.36(18) .
C15 Fe1 C15 C11 175(7) 3_666
C11 Fe1 C15 C11 180.0 3_666
C12 Fe1 C15 C11 141.06(17) 3_666
C12 Fe1 C15 C11 -38.94(17) .
C14 Fe1 C15 C11 60.2(2) 3_666
C14 Fe1 C15 C11 -119.8(2) .
C13 Fe1 C15 C11 97.57(18) 3_666
C13 Fe1 C15 C11 -82.43(18) .
